data_4505569
loop_
_publ_author_name
'Cepeda, Javier'
'Beobide, Garikoitz'
'Castillo, Oscar'
'Luque, Antonio'
'P\'erez-Y\'a\~nez, Sonia'
'Rom\'an, Pascual'

_publ_contact_author
;
 Oscar Castillo. Departamento de Quimica Inorganica. 
Facultad de Ciencia y Tecnologia
Universidad del Pais Vasco,  Apdo. 644, 
E-48080 Bilbao, Spain
;
_publ_section_title
;
 Structure-Directing Effect of Organic Cations in the Assembly of Anionic
 In(III)/Diazinedicarboxylate Architectures
;
_journal_issue 3
_journal_name_full 'Crystal Growth &amp; Design'
_journal_page_first 1501
_journal_paper_doi 10.1021/cg201572y
_journal_volume 12
_journal_year 2012
_chemical_compound_source 'synthesis as described'
_chemical_formula_moiety 'C72 H24 In6 N24 O48, 6(C4 H12 N)'
_chemical_formula_structural 'C72 H24 In6 N24 O48, 6(C4 H12 N)'
_chemical_formula_sum 'C96 H96 In6 N30 O48'
_chemical_formula_weight 3126.87
_chemical_name_systematic
;
hexakis(diethylammonium) [dodekakis(mu-pyrazine-2,5-dicarboxylato)
-k2N,O:kO')hexaindate(III)] 
;
_space_group_IT_number 205
_symmetry_cell_setting cubic
_symmetry_Int_Tables_number 205
_symmetry_space_group_name_Hall '-P 2ac 2ab 3'
_symmetry_space_group_name_H-M 'P a -3'
_atom_sites_solution_hydrogens geom
_atom_sites_solution_primary direct
_atom_sites_solution_secondary difmap
_audit_creation_method SHELXL97
_cell_angle_alpha 90.00
_cell_angle_beta 90.00
_cell_angle_gamma 90.00
_cell_formula_units_Z 8
_cell_length_a 31.4338(9)
_cell_length_b 31.4338(9)
_cell_length_c 31.4338(9)
_cell_measurement_reflns_used 9134
_cell_measurement_temperature 100(2)
_cell_measurement_theta_max 25.00
_cell_measurement_theta_min 1.59
_cell_volume 31059.2(15)
_computing_cell_refinement IPDS
_computing_data_collection 'IPDS (Stoe & Cie, 2006)'
_computing_data_reduction IPDS
_computing_molecular_graphics 'Ortep-3 (Farrugia, 1997)'
_computing_publication_material 'WinGX (Farrugia, 1999)'
_computing_structure_refinement 'SHELXL-97 (Sheldrick, 1997)'
_computing_structure_solution 'Sir92 (Altomare et al., 1993)'
_diffrn_ambient_temperature 100(2)
_diffrn_measured_fraction_theta_full 1.000
_diffrn_measured_fraction_theta_max 1.000
_diffrn_measurement_device_type 'IPDS IT'
_diffrn_measurement_method \w
_diffrn_radiation_monochromator graphite
_diffrn_radiation_source 'fine-focus sealed tube'
_diffrn_radiation_type MoK\a
_diffrn_radiation_wavelength 0.71073
_diffrn_reflns_av_R_equivalents 0.0896
_diffrn_reflns_av_sigmaI/netI 0.0554
_diffrn_reflns_limit_h_max 25
_diffrn_reflns_limit_h_min 0
_diffrn_reflns_limit_k_max 26
_diffrn_reflns_limit_k_min 0
_diffrn_reflns_limit_l_max 37
_diffrn_reflns_limit_l_min 2
_diffrn_reflns_number 9134
_diffrn_reflns_theta_full 25.00
_diffrn_reflns_theta_max 25.00
_diffrn_reflns_theta_min 1.59
_diffrn_standards_decay_% 0
_diffrn_standards_interval_count 0
_diffrn_standards_interval_time 0
_diffrn_standards_number 0
_exptl_absorpt_coefficient_mu 0.955
_exptl_absorpt_correction_T_max 0.945
_exptl_absorpt_correction_T_min 0.853
_exptl_absorpt_correction_type numerical
_exptl_absorpt_process_details
;
CrysAlis RED, Oxford Diffraction Ltd.,
Version 1.170.32 (release 06.06.2003 CrysAlis170 VC++)
(compiled Jun  6 2003,13:53:32)
Analytical numeric absorption correction using a multifaceted crystal
model based on expressions derived by R.C. Clark & J.S. Reid.
;
_exptl_crystal_colour colourless
_exptl_crystal_density_diffrn 1.337
_exptl_crystal_description 'cubic prism'
_exptl_crystal_F_000 12480
_exptl_crystal_size_max 0.42
_exptl_crystal_size_mid 0.37
_exptl_crystal_size_min 0.35
_platon_squeeze_details
;
;
_refine_diff_density_max 0.864
_refine_diff_density_min -0.912
_refine_diff_density_rms 0.095
_refine_ls_extinction_method none
_refine_ls_goodness_of_fit_ref 0.895
_refine_ls_hydrogen_treatment constr
_refine_ls_matrix_type full
_refine_ls_number_parameters 491
_refine_ls_number_reflns 9134
_refine_ls_number_restraints 25
_refine_ls_restrained_S_all 0.900
_refine_ls_R_factor_all 0.0802
_refine_ls_R_factor_gt 0.0598
_refine_ls_shift/su_max 0.001
_refine_ls_shift/su_mean 0.000
_refine_ls_structure_factor_coef Fsqd
_refine_ls_weighting_details 'calc w=1/[\s^2^(Fo^2^)+(0.1144P)^2^+0.0000P] where P=(Fo^2^+2Fc^2^)/3'
_refine_ls_weighting_scheme calc
_refine_ls_wR_factor_gt 0.1611
_refine_ls_wR_factor_ref 0.1695
_reflns_number_gt 5769
_reflns_number_total 9134
_reflns_threshold_expression >2sigma(I)
_cod_data_source_file cg201572y_si_002.cif
_cod_data_source_block Compound2
_cod_original_cell_volume 31059(3)
_cod_database_code 4505569

loop_
_symmetry_equiv_pos_as_xyz
'x, y, z'
'-x+1/2, -y, z+1/2'
'x+1/2, -y+1/2, -z'
'-x, y+1/2, -z+1/2'
'y, z, x'
'-y+1/2, -z, x+1/2'
'y+1/2, -z+1/2, -x'
'-y, z+1/2, -x+1/2'
'z, x, y'
'-z, x+1/2, -y+1/2'
'-z+1/2, -x, y+1/2'
'z+1/2, -x+1/2, -y'
'-x, -y, -z'
'x-1/2, y, -z-1/2'
'-x-1/2, y-1/2, z'
'x, -y-1/2, z-1/2'
'-y, -z, -x'
'y-1/2, z, -x-1/2'
'-y-1/2, z-1/2, x'
'y, -z-1/2, x-1/2'
'-z, -x, -y'
'z, -x-1/2, y-1/2'
'z-1/2, x, -y-1/2'
'-z-1/2, x-1/2, y'

loop_
_atom_site_label
_atom_site_type_symbol
_atom_site_fract_x
_atom_site_fract_y
_atom_site_fract_z
_atom_site_U_iso_or_equiv
_atom_site_adp_type
_atom_site_occupancy
_atom_site_symmetry_multiplicity
_atom_site_calc_flag
_atom_site_refinement_flags
In1 In 0.219231(14) 0.350523(13) 0.135772(13) 0.05840(15) Uani 1 1 d .
In2 In 0.459079(15) 0.378027(17) 0.24352(2) 0.0825(2) Uani 1 1 d .
N11 N 0.16470(16) 0.31606(16) 0.17633(15) 0.0604(12) Uani 1 1 d .
C12 C 0.1268(2) 0.3181(3) 0.1569(2) 0.095(3) Uani 1 1 d .
C13 C 0.0913(3) 0.3022(5) 0.1779(3) 0.140(5) Uani 1 1 d .
H13 H 0.0648 0.3065 0.1652 0.168 Uiso 1 1 calc R
N14 N 0.0923(2) 0.2812(3) 0.2147(2) 0.109(3) Uani 1 1 d .
C15 C 0.1314(2) 0.2787(2) 0.23235(19) 0.0660(16) Uani 1 1 d .
C16 C 0.1666(2) 0.29670(19) 0.21425(17) 0.0586(14) Uani 1 1 d .
H16 H 0.1925 0.2954 0.2286 0.070 Uiso 1 1 calc R
C17 C 0.1256(3) 0.3374(5) 0.1132(3) 0.133(5) Uani 1 1 d .
O171 O 0.15932(16) 0.3536(2) 0.09966(15) 0.0927(16) Uani 1 1 d .
O172 O 0.0914(2) 0.3395(5) 0.0966(3) 0.284(9) Uani 1 1 d .
C18 C 0.1341(2) 0.2552(2) 0.27484(19) 0.0666(16) Uani 1 1 d .
O181 O 0.10463(14) 0.23116(16) 0.28726(14) 0.0760(12) Uani 1 1 d .
O182 O 0.16716(14) 0.26117(13) 0.29600(13) 0.0657(10) Uani 1 1 d .
N21 N 0.29001(18) 0.37740(16) 0.13359(18) 0.0687(14) Uani 1 1 d .
C22 C 0.3007(3) 0.3959(3) 0.0975(3) 0.090(2) Uani 1 1 d .
C23 C 0.3417(3) 0.4119(4) 0.0908(4) 0.146(5) Uani 1 1 d .
H23 H 0.3477 0.4245 0.0648 0.175 Uiso 1 1 calc R
N24 N 0.3717(2) 0.4101(3) 0.1188(3) 0.129(3) Uani 1 1 d .
C25 C 0.3607(2) 0.3911(3) 0.1555(3) 0.091(2) Uani 1 1 d .
C26 C 0.3204(2) 0.3752(2) 0.1634(2) 0.0717(17) Uani 1 1 d .
H26 H 0.3143 0.3630 0.1897 0.086 Uiso 1 1 calc R
C27 C 0.2675(3) 0.3947(3) 0.0625(3) 0.105(3) Uani 1 1 d .
O271 O 0.23116(17) 0.38051(16) 0.07292(15) 0.0835(13) Uani 1 1 d .
O272 O 0.2771(2) 0.4060(3) 0.0262(2) 0.169(4) Uani 1 1 d .
C28 C 0.3956(2) 0.3857(2) 0.1891(3) 0.088(2) Uani 1 1 d .
O281 O 0.43162(17) 0.40152(18) 0.1835(2) 0.1078(19) Uani 1 1 d .
O282 O 0.38652(15) 0.36424(16) 0.22105(18) 0.0823(13) Uani 1 1 d .
N31 N 0.4187(2) 0.4295(2) 0.2804(3) 0.108(2) Uani 1 1 d .
C32 C 0.4392(4) 0.4667(3) 0.2843(6) 0.174(7) Uani 1 1 d .
C33 C 0.4197(4) 0.5006(4) 0.3055(6) 0.199(8) Uani 1 1 d .
H33 H 0.4345 0.5260 0.3088 0.238 Uiso 1 1 calc R
N34 N 0.3806(3) 0.4974(3) 0.3211(5) 0.178(6) Uani 1 1 d .
C35 C 0.3625(3) 0.4608(3) 0.3186(4) 0.117(3) Uani 1 1 d .
C36 C 0.3817(2) 0.4262(2) 0.2980(3) 0.088(2) Uani 1 1 d .
H36 H 0.3675 0.4003 0.2971 0.106 Uiso 1 1 calc R
C37 C 0.4834(4) 0.4695(4) 0.2643(7) 0.224(10) Uani 1 1 d .
O371 O 0.4972(2) 0.4364(2) 0.2477(3) 0.139(3) Uani 1 1 d .
O372 O 0.5036(4) 0.5018(3) 0.2702(7) 0.388(14) Uani 1 1 d .
C38 C 0.3197(3) 0.4561(3) 0.3382(3) 0.092(2) Uani 1 1 d .
O381 O 0.30362(19) 0.48781(19) 0.3562(2) 0.1107(19) Uani 1 1 d .
O382 O 0.30187(16) 0.42103(17) 0.33699(16) 0.0832(13) Uani 1 1 d .
N41 N 0.46181(15) 0.30638(16) 0.22242(17) 0.0645(13) Uani 1 1 d .
C42 C 0.4999(2) 0.2949(2) 0.2070(2) 0.0750(18) Uani 1 1 d .
C43 C 0.5076(2) 0.2521(2) 0.1961(3) 0.085(2) Uani 1 1 d .
H43 H 0.5344 0.2443 0.1863 0.102 Uiso 1 1 calc R
N44 N 0.47755(18) 0.22249(18) 0.1996(2) 0.0784(16) Uani 1 1 d .
C45 C 0.44023(19) 0.2352(2) 0.2146(2) 0.0684(16) Uani 1 1 d .
C46 C 0.43132(19) 0.2765(2) 0.2267(2) 0.0658(15) Uani 1 1 d .
H46 H 0.4047 0.2836 0.2376 0.079 Uiso 1 1 calc R
C47 C 0.5322(2) 0.3295(2) 0.2004(2) 0.0739(18) Uani 1 1 d .
O471 O 0.51987(14) 0.36697(15) 0.21077(16) 0.0770(12) Uani 1 1 d .
O472 O 0.56676(15) 0.32012(17) 0.1852(2) 0.1048(19) Uani 1 1 d .
C48 C 0.4053(2) 0.2022(2) 0.2181(2) 0.0684(16) Uani 1 1 d .
O481 O 0.41270(14) 0.16505(15) 0.20275(16) 0.0759(12) Uani 1 1 d D
O482 O 0.37069(13) 0.21159(14) 0.23384(15) 0.0689(11) Uani 1 1 d .
C51 C 0.5011(11) 0.1114(4) 0.2465(7) 0.383(8) Uiso 1 1 d DU
H51A H 0.5000 0.0889 0.2670 0.574 Uiso 1 1 calc R
H51B H 0.4789 0.1315 0.2522 0.574 Uiso 1 1 calc R
H51C H 0.5282 0.1254 0.2481 0.574 Uiso 1 1 calc R
C52 C 0.4953(4) 0.0935(4) 0.2031(7) 0.383(8) Uiso 1 1 d DU
H52A H 0.5170 0.0722 0.1977 0.460 Uiso 1 1 calc R
H52B H 0.4677 0.0799 0.2011 0.460 Uiso 1 1 calc R
N53 N 0.4985(9) 0.1280(6) 0.1712(6) 0.383(8) Uiso 1 1 d DU
H53A H 0.4829 0.1501 0.1805 0.460 Uiso 1 1 calc R
H53B H 0.5258 0.1367 0.1703 0.460 Uiso 1 1 calc R
C54 C 0.4850(10) 0.1184(8) 0.1273(7) 0.384(8) Uiso 1 1 d DU
H54A H 0.4542 0.1173 0.1259 0.461 Uiso 1 1 calc R
H54B H 0.4960 0.0908 0.1189 0.461 Uiso 1 1 calc R
C55 C 0.5010(11) 0.1514(9) 0.0975(7) 0.384(8) Uiso 1 1 d DU
H55A H 0.4845 0.1508 0.0718 0.576 Uiso 1 1 calc R
H55B H 0.5303 0.1458 0.0909 0.576 Uiso 1 1 calc R
H55C H 0.4986 0.1789 0.1105 0.576 Uiso 1 1 calc R
C61 C 0.2491(3) 0.3875(4) -0.0950(4) 0.138(2) Uiso 1 1 d DU
H61A H 0.2453 0.3641 -0.1142 0.207 Uiso 1 1 calc R
H61B H 0.2391 0.4132 -0.1081 0.207 Uiso 1 1 calc R
H61C H 0.2332 0.3823 -0.0694 0.207 Uiso 1 1 calc R
C62 C 0.2947(3) 0.3919(3) -0.0845(4) 0.1373(18) Uiso 1 1 d DU
H62A H 0.3110 0.3963 -0.1103 0.165 Uiso 1 1 calc R
H62B H 0.3049 0.3661 -0.0710 0.165 Uiso 1 1 calc R
N63 N 0.3007(2) 0.4286(3) -0.0554(3) 0.1374(18) Uiso 1 1 d DU
H63A H 0.2874 0.4514 -0.0664 0.165 Uiso 1 1 calc R
H63B H 0.2883 0.4226 -0.0303 0.165 Uiso 1 1 calc R
C64 C 0.3459(3) 0.4399(3) -0.0475(4) 0.1404(18) Uiso 1 1 d DU
H64A H 0.3595 0.4173 -0.0316 0.168 Uiso 1 1 calc R
H64B H 0.3606 0.4428 -0.0745 0.168 Uiso 1 1 calc R
C65 C 0.3493(3) 0.4802(3) -0.0235(4) 0.144(2) Uiso 1 1 d DU
H65A H 0.3787 0.4868 -0.0189 0.215 Uiso 1 1 calc R
H65B H 0.3352 0.4772 0.0034 0.215 Uiso 1 1 calc R
H65C H 0.3361 0.5026 -0.0395 0.215 Uiso 1 1 calc R

loop_
_atom_site_aniso_label
_atom_site_aniso_U_11
_atom_site_aniso_U_22
_atom_site_aniso_U_33
_atom_site_aniso_U_23
_atom_site_aniso_U_13
_atom_site_aniso_U_12
In1 0.0670(3) 0.0567(2) 0.0515(2) 0.00305(18) 0.00011(18) 0.00474(19)
In2 0.0588(3) 0.0717(3) 0.1169(4) -0.0047(3) 0.0074(3) -0.0159(2)
N11 0.059(3) 0.070(3) 0.052(3) 0.002(2) -0.003(2) 0.004(2)
C12 0.066(4) 0.152(8) 0.066(4) 0.021(5) -0.005(3) 0.005(5)
C13 0.064(5) 0.264(14) 0.093(6) 0.083(8) -0.013(4) -0.008(7)
N14 0.066(4) 0.181(8) 0.080(4) 0.047(5) -0.008(3) -0.008(4)
C15 0.059(4) 0.086(4) 0.053(3) 0.006(3) 0.000(3) 0.010(3)
C16 0.061(3) 0.066(3) 0.048(3) 0.000(3) -0.005(3) 0.003(3)
C17 0.073(5) 0.256(14) 0.071(5) 0.067(7) -0.013(4) -0.009(7)
O171 0.074(3) 0.141(5) 0.064(3) 0.036(3) -0.009(2) 0.001(3)
O172 0.090(5) 0.60(2) 0.163(8) 0.229(12) -0.054(5) -0.098(9)
C18 0.063(4) 0.084(4) 0.053(3) -0.001(3) 0.001(3) 0.007(3)
O181 0.064(3) 0.096(3) 0.067(3) 0.013(2) 0.005(2) -0.005(2)
O182 0.074(3) 0.067(3) 0.056(2) 0.0054(19) -0.005(2) -0.001(2)
N21 0.072(3) 0.059(3) 0.075(3) 0.013(3) 0.008(3) 0.000(2)
C22 0.087(5) 0.094(5) 0.091(5) 0.045(4) -0.005(4) -0.002(4)
C23 0.100(7) 0.192(12) 0.146(9) 0.117(9) 0.002(6) -0.015(7)
N24 0.083(5) 0.144(7) 0.158(8) 0.081(6) -0.003(5) -0.018(5)
C25 0.072(5) 0.084(5) 0.116(6) 0.025(5) 0.008(4) 0.001(4)
C26 0.069(4) 0.062(4) 0.084(4) 0.007(3) -0.004(4) 0.010(3)
C27 0.100(6) 0.113(7) 0.102(6) 0.044(5) 0.001(5) 0.000(5)
O271 0.094(3) 0.091(3) 0.065(3) 0.028(2) 0.005(2) 0.005(3)
O272 0.124(5) 0.259(10) 0.124(5) 0.123(7) 0.021(4) -0.009(6)
C28 0.065(4) 0.065(4) 0.133(7) 0.016(5) 0.005(4) 0.002(3)
O281 0.069(3) 0.090(4) 0.165(6) 0.022(4) 0.003(3) -0.009(3)
O282 0.064(3) 0.077(3) 0.107(4) 0.005(3) -0.005(3) -0.002(2)
N31 0.076(4) 0.063(4) 0.186(8) -0.017(4) 0.015(5) -0.009(3)
C32 0.103(7) 0.083(6) 0.34(2) -0.070(9) 0.056(10) -0.025(6)
C33 0.111(9) 0.087(7) 0.40(3) -0.072(11) 0.049(12) -0.019(6)
N34 0.110(7) 0.092(6) 0.334(17) -0.074(8) 0.061(9) -0.012(5)
C35 0.084(5) 0.075(5) 0.191(11) -0.039(6) 0.000(6) -0.003(4)
C36 0.069(4) 0.068(4) 0.128(7) -0.017(4) 0.005(4) -0.007(3)
C37 0.109(8) 0.111(9) 0.45(3) -0.096(13) 0.112(13) -0.060(7)
O371 0.089(4) 0.093(4) 0.234(9) -0.042(5) 0.043(5) -0.035(3)
O372 0.200(10) 0.111(6) 0.85(4) -0.167(14) 0.256(18) -0.088(7)
C38 0.091(5) 0.070(5) 0.115(6) -0.013(4) 0.005(5) 0.014(4)
O381 0.097(4) 0.095(4) 0.141(5) -0.029(4) -0.015(4) 0.019(3)
O382 0.078(3) 0.082(3) 0.090(3) -0.003(3) 0.001(3) 0.015(3)
N41 0.050(3) 0.065(3) 0.079(3) 0.005(3) 0.001(2) -0.009(2)
C42 0.049(3) 0.081(4) 0.096(5) 0.019(4) 0.003(3) -0.007(3)
C43 0.060(4) 0.068(4) 0.127(6) 0.019(4) 0.015(4) 0.005(3)
N44 0.058(3) 0.075(3) 0.102(4) 0.010(3) 0.014(3) -0.006(3)
C45 0.053(3) 0.074(4) 0.079(4) 0.017(3) 0.003(3) -0.003(3)
C46 0.048(3) 0.074(4) 0.075(4) 0.004(3) -0.003(3) -0.008(3)
C47 0.055(4) 0.075(4) 0.092(5) 0.016(4) 0.001(3) -0.013(3)
O471 0.063(3) 0.073(3) 0.095(3) 0.013(3) 0.006(2) -0.012(2)
O472 0.053(3) 0.085(3) 0.176(6) 0.017(4) 0.027(3) -0.006(2)
C48 0.062(4) 0.071(4) 0.072(4) 0.005(3) 0.003(3) -0.014(3)
O481 0.070(3) 0.068(3) 0.089(3) 0.006(2) 0.011(2) -0.005(2)
O482 0.056(2) 0.069(3) 0.082(3) 0.003(2) 0.001(2) -0.011(2)

loop_
_atom_type_symbol
_atom_type_description
_atom_type_scat_dispersion_real
_atom_type_scat_dispersion_imag
_atom_type_scat_source
C C 0.0033 0.0016 'International Tables Vol C Tables 4.2.6.8 and 6.1.1.4'
H H 0.0000 0.0000 'International Tables Vol C Tables 4.2.6.8 and 6.1.1.4'
In In -0.7276 1.3100 'International Tables Vol C Tables 4.2.6.8 and 6.1.1.4'
N N 0.0061 0.0033 'International Tables Vol C Tables 4.2.6.8 and 6.1.1.4'
O O 0.0106 0.0060 'International Tables Vol C Tables 4.2.6.8 and 6.1.1.4'

loop_
_geom_angle_atom_site_label_1
_geom_angle_atom_site_label_2
_geom_angle_atom_site_label_3
_geom_angle
_geom_angle_site_symmetry_1
_geom_angle_site_symmetry_3
O171 In1 O271 70.56(19) . .
O171 In1 O481 88.6(2) . 9
O271 In1 O481 91.98(18) . 9
O171 In1 O181 87.5(2) . 5
O271 In1 O181 87.70(18) . 5
O481 In1 O181 175.99(19) 9 5
O171 In1 O182 136.05(19) . 5
O271 In1 O182 125.57(17) . 5
O481 In1 O182 126.28(16) 9 5
O181 In1 O182 56.66(16) 5 5
O171 In1 N21 140.29(19) . .
O271 In1 N21 70.5(2) . .
O481 In1 N21 85.27(18) 9 .
O181 In1 N21 98.37(19) 5 .
O182 In1 N21 75.49(16) 5 .
O171 In1 N11 71.45(17) . .
O271 In1 N11 141.84(18) . .
O481 In1 N11 90.60(17) 9 .
O181 In1 N11 87.19(17) 5 .
O182 In1 N11 81.37(16) 5 .
N21 In1 N11 147.63(18) . .
O171 In1 O482 129.47(18) . 9
O271 In1 O482 134.99(18) . 9
O481 In1 O482 55.03(16) 9 9
O181 In1 O482 127.35(15) 5 9
O182 In1 O482 71.72(15) 5 9
N21 In1 O482 76.51(17) . 9
N11 In1 O482 74.90(15) . 9
O171 In1 C18 113.3(2) . 5
O271 In1 C18 107.02(19) . 5
O481 In1 C18 154.5(2) 9 5
O181 In1 C18 28.46(18) 5 5
O182 In1 C18 28.25(17) 5 5
N21 In1 C18 85.3(2) . 5
N11 In1 C18 84.82(19) . 5
O482 In1 C18 99.72(18) 9 5
O171 In1 C48 111.0(2) . 9
O271 In1 C48 114.7(2) . 9
O481 In1 C48 28.04(19) 9 9
O181 In1 C48 154.31(19) 5 9
O182 In1 C48 98.42(19) 5 9
N21 In1 C48 79.0(2) . 9
N11 In1 C48 82.40(19) . 9
O482 In1 C48 27.00(17) 9 9
C18 In1 C48 126.6(2) 5 9
O371 In2 O471 71.7(2) . .
O371 In2 O281 89.1(3) . .
O471 In2 O281 89.6(2) . .
O371 In2 O381 89.2(3) . 5
O471 In2 O381 89.8(2) . 5
O281 In2 O381 178.3(2) . 5
O371 In2 N41 142.9(2) . .
O471 In2 N41 71.60(17) . .
O281 In2 N41 95.4(2) . .
O381 In2 N41 85.9(2) 5 .
O371 In2 N31 72.1(2) . .
O471 In2 N31 143.7(2) . .
O281 In2 N31 88.8(3) . .
O381 In2 N31 90.7(3) 5 .
N41 In2 N31 144.6(2) . .
O371 In2 O282 132.8(2) . .
O471 In2 O282 130.73(19) . .
O281 In2 O282 56.08(19) . .
O381 In2 O282 125.4(2) 5 .
N41 In2 O282 77.35(17) . .
N31 In2 O282 76.1(2) . .
O371 In2 O382 129.7(3) . 5
O471 In2 O382 131.83(17) . 5
O281 In2 O382 127.15(19) . 5
O381 In2 O382 54.3(2) 5 5
N41 In2 O382 74.60(17) . 5
N31 In2 O382 74.9(2) . 5
O282 In2 O382 71.16(19) . 5
O371 In2 C28 112.0(3) . .
O471 In2 C28 111.6(2) . .
O281 In2 C28 28.1(2) . .
O381 In2 C28 153.4(2) 5 .
N41 In2 C28 86.1(2) . .
N31 In2 C28 81.3(3) . .
O282 In2 C28 28.0(2) . .
O382 In2 C28 99.1(2) 5 .
O371 In2 C38 110.7(3) . 5
O471 In2 C38 111.8(2) . 5
O281 In2 C38 154.2(2) . 5
O381 In2 C38 27.2(2) 5 5
N41 In2 C38 78.9(2) . 5
N31 In2 C38 82.2(3) . 5
O282 In2 C38 98.2(2) . 5
O382 In2 C38 27.04(19) 5 5
C28 In2 C38 126.2(3) . 5
C12 N11 C16 117.8(6) . .
C12 N11 In1 111.9(4) . .
C16 N11 In1 130.3(4) . .
N11 C12 C13 118.8(7) . .
N11 C12 C17 117.2(7) . .
C13 C12 C17 124.0(7) . .
N14 C13 C12 124.7(7) . .
C13 N14 C15 114.2(7) . .
N14 C15 C16 122.8(6) . .
N14 C15 C18 116.0(6) . .
C16 C15 C18 121.2(6) . .
N11 C16 C15 121.4(5) . .
O172 C17 O171 126.2(8) . .
O172 C17 C12 116.2(8) . .
O171 C17 C12 117.1(7) . .
C17 O171 In1 122.1(4) . .
O182 C18 O181 122.5(6) . .
O182 C18 C15 116.0(6) . .
O181 C18 C15 121.4(6) . .
O182 C18 In1 64.3(3) . 9
O181 C18 In1 58.4(3) . 9
C15 C18 In1 175.9(5) . 9
C18 O181 In1 93.1(4) . 9
C18 O182 In1 87.4(4) . 9
C22 N21 C26 116.2(6) . .
C22 N21 In1 114.8(5) . .
C26 N21 In1 128.9(4) . .
N21 C22 C23 121.4(8) . .
N21 C22 C27 115.8(7) . .
C23 C22 C27 122.4(8) . .
N24 C23 C22 123.8(8) . .
C23 N24 C25 114.5(8) . .
N24 C25 C26 123.4(8) . .
N24 C25 C28 117.0(7) . .
C26 C25 C28 119.5(7) . .
N21 C26 C25 120.6(7) . .
O272 C27 O271 124.1(9) . .
O272 C27 C22 119.7(9) . .
O271 C27 C22 116.2(7) . .
C27 O271 In1 122.1(5) . .
O282 C28 O281 122.4(8) . .
O282 C28 C25 116.9(7) . .
O281 C28 C25 120.7(8) . .
O282 C28 In2 66.4(4) . .
O281 C28 In2 56.0(5) . .
C25 C28 In2 176.6(6) . .
C28 O281 In2 95.9(6) . .
C28 O282 In2 85.6(4) . .
C36 N31 C32 117.4(8) . .
C36 N31 In2 129.9(5) . .
C32 N31 In2 112.7(6) . .
N31 C32 C33 119.9(10) . .
N31 C32 C37 116.6(9) . .
C33 C32 C37 123.5(9) . .
N34 C33 C32 121.7(10) . .
C35 N34 C33 117.0(9) . .
N34 C35 C36 122.0(9) . .
N34 C35 C38 117.7(8) . .
C36 C35 C38 120.3(7) . .
N31 C36 C35 121.7(7) . .
O372 C37 O371 125.7(11) . .
O372 C37 C32 117.4(12) . .
O371 C37 C32 116.3(8) . .
C37 O371 In2 122.3(6) . .
O382 C38 O381 122.6(8) . .
O382 C38 C35 119.1(7) . .
O381 C38 C35 118.2(8) . .
O382 C38 In2 69.1(5) . 9
O381 C38 In2 53.5(5) . 9
C35 C38 In2 171.7(6) . 9
C38 O381 In2 99.2(6) . 9
C38 O382 In2 83.8(5) . 9
C42 N41 C46 118.9(6) . .
C42 N41 In2 113.1(4) . .
C46 N41 In2 127.8(4) . .
N41 C42 C43 119.8(6) . .
N41 C42 C47 117.4(6) . .
C43 C42 C47 122.7(6) . .
N44 C43 C42 121.7(6) . .
C45 N44 C43 116.6(6) . .
N44 C45 C46 124.0(6) . .
N44 C45 C48 117.4(6) . .
C46 C45 C48 118.5(6) . .
N41 C46 C45 118.9(6) . .
O472 C47 O471 126.1(6) . .
O472 C47 C42 118.7(7) . .
O471 C47 C42 115.1(6) . .
C47 O471 In2 121.8(4) . .
O482 C48 O481 121.9(6) . .
O482 C48 C45 120.3(6) . .
O481 C48 C45 117.7(6) . .
O482 C48 In1 67.5(3) . 5
O481 C48 In1 54.5(3) . 5
C45 C48 In1 172.2(5) . 5
C48 O481 In1 97.5(4) . 5
C48 O482 In1 85.5(4) . 5
N53 C52 C51 109.6(7) . .
C54 N53 C52 117.7(8) . .
N53 C54 C55 110.5(8) . .
C61 C62 N63 109.5(6) . .
C64 N63 C62 114.2(6) . .
C65 C64 N63 111.0(6) . .

loop_
_geom_bond_atom_site_label_1
_geom_bond_atom_site_label_2
_geom_bond_distance
_geom_bond_site_symmetry_2
In1 O171 2.201(5) .
In1 O271 2.221(4) .
In1 O481 2.222(4) 9
In1 O181 2.248(4) 5
In1 O182 2.377(4) 5
In1 N21 2.381(5) .
In1 N11 2.395(5) .
In1 O482 2.509(4) 9
In1 C18 2.635(6) 5
In1 C48 2.707(6) 9
In2 O371 2.194(6) .
In2 O471 2.198(5) .
In2 O281 2.202(7) .
In2 O381 2.203(7) 5
In2 N41 2.349(5) .
In2 N31 2.359(7) .
In2 O282 2.427(5) .
In2 O382 2.541(5) 5
In2 C28 2.640(9) .
In2 C38 2.704(9) 5
N11 C12 1.340(9) .
N11 C16 1.340(7) .
C12 C13 1.390(11) .
C12 C17 1.502(11) .
C13 N14 1.333(10) .
N14 C15 1.349(9) .
C15 C16 1.367(9) .
C15 C18 1.529(9) .
C17 O172 1.198(10) .
C17 O171 1.249(10) .
C18 O182 1.249(7) .
C18 O181 1.258(8) .
C18 In1 2.635(6) 9
O181 In1 2.248(4) 9
O182 In1 2.377(4) 9
N21 C22 1.320(9) .
N21 C26 1.340(9) .
C22 C23 1.397(12) .
C22 C27 1.517(12) .
C23 N24 1.291(13) .
N24 C25 1.345(11) .
C25 C26 1.383(10) .
C25 C28 1.532(12) .
C27 O272 1.232(11) .
C27 O271 1.269(10) .
C28 O282 1.244(9) .
C28 O281 1.249(9) .
N31 C36 1.293(10) .
N31 C32 1.342(11) .
C32 C33 1.397(15) .
C32 C37 1.529(16) .
C33 N34 1.327(15) .
N34 C35 1.288(12) .
C35 C36 1.402(11) .
C35 C38 1.485(13) .
C37 O372 1.212(13) .
C37 O371 1.241(13) .
C38 O382 1.237(9) .
C38 O381 1.254(9) .
C38 In2 2.704(9) 9
O381 In2 2.203(7) 9
O382 In2 2.541(5) 9
N41 C42 1.341(8) .
N41 C46 1.348(8) .
C42 C43 1.411(10) .
C42 C47 1.502(9) .
C43 N44 1.331(9) .
N44 C45 1.326(8) .
C45 C46 1.383(9) .
C45 C48 1.514(9) .
C47 O472 1.222(8) .
C47 O471 1.283(9) .
C48 O482 1.233(8) .
C48 O481 1.284(8) .
C48 In1 2.707(6) 5
O481 In1 2.222(4) 5
O482 In1 2.509(4) 5
C51 C52 1.485(5) .
C52 N53 1.483(5) .
N53 C54 1.476(5) .
C54 C55 1.484(5) .
C61 C62 1.479(5) .
C62 N63 1.485(5) .
N63 C64 1.485(5) .
C64 C65 1.476(5) .

loop_
_geom_hbond_atom_site_label_D
_geom_hbond_atom_site_label_H
_geom_hbond_atom_site_label_A
_geom_hbond_distance_DH
_geom_hbond_distance_HA
_geom_hbond_distance_DA
_geom_hbond_angle_DHA
_geom_hbond_site_symmetry_A
N53 H53A N44 0.90 2.36 3.17(2) 150.1 .
N53 H53A O481 0.90 2.36 3.10(3) 139.4 .
N53 H53B O171 0.90 2.54 3.42(3) 164.5 23_656
N53 H53B O172 0.90 2.66 3.31(3) 129.7 23_656
N63 H63A O371 0.90 1.96 2.796(11) 154.4 11_564
N63 H63A O471 0.90 2.28 2.951(11) 131.1 11_564
N63 H63B O272 0.90 1.88 2.762(12) 164.7 .

loop_
_platon_squeeze_void_nr
_platon_squeeze_void_average_x
_platon_squeeze_void_average_y
_platon_squeeze_void_average_z
_platon_squeeze_void_volume
_platon_squeeze_void_count_electrons
_platon_squeeze_void_content
1 0.000 0.000 0.000 1833 476 ' '
2 0.500 0.000 0.000 614 159 ' '
3 0.500 0.000 0.500 1833 476 ' '
4 1.000 0.000 0.500 614 159 ' '
5 0.500 0.500 1.000 1829 475 ' '
6 0.000 0.500 0.500 1830 475 ' '
7 0.500 0.500 0.500 611 158 ' '
8 1.000 0.500 1.000 611 158 ' '
